data_7022328
loop_
_publ_author_name
'Weber, Lothar'
'Kahlert, Jan'
'B\"ohling, Lena'
'Brockhinke, Andreas'
'Stammler, Hans-Georg'
'Neumann, Beate'
'Harder, Rachel A.'
'Low, Paul J.'
'Fox, Mark A.'

_publ_section_title
;
 Electrochemical and spectroelectrochemical studies of
 C-benzodiazaborolyl-ortho-carboranes.
;
_journal_issue 6
_journal_name_full 'Dalton transactions (Cambridge, England : 2003)'
_journal_page_first 2266
_journal_page_last 2281
_journal_paper_doi 10.1039/c2dt32378h
_journal_volume 42
_journal_year 2013
_chemical_formula_moiety 'C23 H33 B11 N2 Si'
_chemical_formula_sum 'C23 H33 B11 N2 Si'
_chemical_formula_weight 484.51
_chemical_name_systematic
;
?
;
_space_group_IT_number 15
_symmetry_cell_setting monoclinic
_symmetry_space_group_name_Hall '-C 2yc'
_symmetry_space_group_name_H-M 'C 1 2/c 1'
_atom_sites_solution_hydrogens geom
_atom_sites_solution_primary direct
_atom_sites_solution_secondary difmap
_audit_creation_method SHELXL-97
_cell_angle_alpha 90.00
_cell_angle_beta 92.5270(10)
_cell_angle_gamma 90.00
_cell_formula_units_Z 8
_cell_length_a 32.7337(10)
_cell_length_b 9.1743(3)
_cell_length_c 17.9601(6)
_cell_measurement_reflns_used 9909
_cell_measurement_temperature 100(2)
_cell_measurement_theta_max 69.901
_cell_measurement_theta_min 2.703
_cell_volume 5388.3(3)
_computing_cell_refinement 'APEX 2, Bruker AXS'
_computing_data_collection 'APEX 2, Bruker AXS'
_computing_data_reduction 'APEX 2, Bruker AXS'
_computing_molecular_graphics 'SHELXTL-PLUS (1990)'
_computing_publication_material 'SHELXL-97 (Sheldrick, 1997)'
_computing_structure_refinement 'SHELXL-97 (Sheldrick, 1997)'
_computing_structure_solution 'SHELXS-97 (Sheldrick, 1990)'
_diffrn_ambient_temperature 100(2)
_diffrn_measured_fraction_theta_full 0.984
_diffrn_measured_fraction_theta_max 0.984
_diffrn_measurement_device_type 'Bruker AXS X8 Prospector Ultra with APEX II'
_diffrn_measurement_method CCD
_diffrn_radiation_monochromator 'Quazar Montel multilayer optic Montel200'
_diffrn_radiation_source 'I\mS Incoatec Microfocus'
_diffrn_radiation_type CuK\a
_diffrn_radiation_wavelength 1.54178
_diffrn_reflns_av_R_equivalents 0.0301
_diffrn_reflns_av_sigmaI/netI 0.0124
_diffrn_reflns_limit_h_max 39
_diffrn_reflns_limit_h_min -39
_diffrn_reflns_limit_k_max 11
_diffrn_reflns_limit_k_min -11
_diffrn_reflns_limit_l_max 20
_diffrn_reflns_limit_l_min -21
_diffrn_reflns_number 76989
_diffrn_reflns_theta_full 69.99
_diffrn_reflns_theta_max 69.99
_diffrn_reflns_theta_min 2.70
_exptl_absorpt_coefficient_mu 0.870
_exptl_absorpt_correction_T_max 0.8893
_exptl_absorpt_correction_T_min 0.8521
_exptl_absorpt_correction_type multi-scan
_exptl_absorpt_process_details 'SADABS-2008/1 - Bruker AXS area detector scaling and absorption correction'
_exptl_crystal_colour colourless
_exptl_crystal_density_diffrn 1.195
_exptl_crystal_density_method 'not measured'
_exptl_crystal_description polyhedron
_exptl_crystal_F_000 2032
_exptl_crystal_size_max 0.19
_exptl_crystal_size_mid 0.16
_exptl_crystal_size_min 0.14
_refine_diff_density_max 0.285
_refine_diff_density_min -0.307
_refine_diff_density_rms 0.039
_refine_ls_extinction_method none
_refine_ls_goodness_of_fit_ref 1.039
_refine_ls_hydrogen_treatment mixed
_refine_ls_matrix_type full
_refine_ls_number_parameters 377
_refine_ls_number_reflns 5031
_refine_ls_number_restraints 0
_refine_ls_restrained_S_all 1.039
_refine_ls_R_factor_all 0.0331
_refine_ls_R_factor_gt 0.0315
_refine_ls_shift/su_max 0.002
_refine_ls_shift/su_mean 0.000
_refine_ls_structure_factor_coef Fsqd
_refine_ls_weighting_details 'calc w=1/[\s^2^(Fo^2^)+(0.0407P)^2^+5.1908P] where P=(Fo^2^+2Fc^2^)/3'
_refine_ls_weighting_scheme calc
_refine_ls_wR_factor_gt 0.0823
_refine_ls_wR_factor_ref 0.0840
_reflns_number_gt 4771
_reflns_number_total 5031
_reflns_threshold_expression >2sigma(I)
_cod_data_source_file c2dt32378h.txt
_cod_data_source_block compound9
_cod_original_sg_symbol_H-M 'C 2/c'
_cod_database_code 7022328

loop_
_symmetry_equiv_pos_as_xyz
'x, y, z'
'-x, y, -z+1/2'
'x+1/2, y+1/2, z'
'-x+1/2, y+1/2, -z+1/2'
'-x, -y, -z'
'x, -y, z-1/2'
'-x+1/2, -y+1/2, -z'
'x+1/2, -y+1/2, z-1/2'

loop_
_atom_site_label
_atom_site_type_symbol
_atom_site_fract_x
_atom_site_fract_y
_atom_site_fract_z
_atom_site_U_iso_or_equiv
_atom_site_adp_type
_atom_site_occupancy
_atom_site_symmetry_multiplicity
_atom_site_calc_flag
_atom_site_refinement_flags
Si1 Si 0.119055(10) 0.44287(3) 0.523548(17) 0.01838(9) Uani 1 1 d .
N1 N 0.12711(3) 0.89170(10) 0.47496(5) 0.0145(2) Uani 1 1 d .
N2 N 0.18282(3) 0.89158(10) 0.55723(5) 0.0142(2) Uani 1 1 d .
B1 B 0.14178(4) 0.83703(14) 0.54610(7) 0.0143(2) Uani 1 1 d .
B2 B 0.06619(4) 0.69814(14) 0.58517(7) 0.0158(3) Uani 1 1 d .
H2A H 0.0539(4) 0.7090(15) 0.5292(7) 0.020(3) Uiso 1 1 d .
B3 B 0.07806(4) 0.84688(14) 0.64604(7) 0.0163(3) Uani 1 1 d .
H3A H 0.0725(4) 0.9573(15) 0.6251(8) 0.020(3) Uiso 1 1 d .
B4 B 0.12429(4) 0.80490(14) 0.69667(7) 0.0161(3) Uani 1 1 d .
H4A H 0.1465(4) 0.8873(15) 0.7077(7) 0.020(3) Uiso 1 1 d .
B5 B 0.14095(4) 0.63084(14) 0.66616(7) 0.0157(3) Uani 1 1 d .
H5A H 0.1719(4) 0.6013(15) 0.6570(7) 0.021(3) Uiso 1 1 d .
B6 B 0.10357(4) 0.50191(14) 0.69178(7) 0.0172(3) Uani 1 1 d .
H6A H 0.1132(4) 0.3909(16) 0.7016(8) 0.023(4) Uiso 1 1 d .
B7 B 0.05746(4) 0.54311(14) 0.64113(7) 0.0173(3) Uani 1 1 d .
H7A H 0.0391(4) 0.4578(16) 0.6181(8) 0.024(4) Uiso 1 1 d .
B8 B 0.04048(4) 0.71713(15) 0.66974(7) 0.0177(3) Uani 1 1 d .
H8A H 0.0080(4) 0.7451(15) 0.6674(8) 0.024(4) Uiso 1 1 d .
B9 B 0.07675(4) 0.78301(15) 0.73925(7) 0.0182(3) Uani 1 1 d .
H9A H 0.0676(5) 0.8571(17) 0.7831(8) 0.030(4) Uiso 1 1 d .
B10 B 0.11609(4) 0.64867(15) 0.75205(7) 0.0178(3) Uani 1 1 d .
H10A H 0.1330(4) 0.6293(16) 0.8050(8) 0.025(4) Uiso 1 1 d .
B11 B 0.06390(4) 0.59519(15) 0.73620(7) 0.0184(3) Uani 1 1 d .
H11A H 0.0462(4) 0.5405(16) 0.7786(8) 0.025(4) Uiso 1 1 d .
C1 C 0.15800(3) 0.97669(12) 0.44511(6) 0.0149(2) Uani 1 1 d .
C2 C 0.19178(3) 0.97662(12) 0.49517(6) 0.0148(2) Uani 1 1 d .
C3 C 0.22658(3) 1.05650(12) 0.48118(6) 0.0172(2) Uani 1 1 d .
H3 H 0.2495 1.0573 0.5155 0.021 Uiso 1 1 calc R
C4 C 0.22674(4) 1.13529(13) 0.41510(7) 0.0198(2) Uani 1 1 d .
H4 H 0.2503 1.1900 0.4038 0.024 Uiso 1 1 calc R
C5 C 0.19298(4) 1.13550(13) 0.36526(7) 0.0202(2) Uani 1 1 d .
H5 H 0.1939 1.1902 0.3205 0.024 Uiso 1 1 calc R
C6 C 0.15785(4) 1.05710(12) 0.37978(6) 0.0179(2) Uani 1 1 d .
H6 H 0.1346 1.0586 0.3462 0.022 Uiso 1 1 calc R
C7 C 0.08827(3) 0.88573(12) 0.43449(6) 0.0153(2) Uani 1 1 d .
C8 C 0.08204(4) 0.78906(13) 0.37578(7) 0.0214(3) Uani 1 1 d .
H8 H 0.1032 0.7244 0.3627 0.026 Uiso 1 1 calc R
C9 C 0.04461(4) 0.78740(14) 0.33613(7) 0.0262(3) Uani 1 1 d .
H9 H 0.0401 0.7208 0.2961 0.031 Uiso 1 1 calc R
C10 C 0.01388(4) 0.88253(14) 0.35482(7) 0.0244(3) Uani 1 1 d .
H10 H -0.0118 0.8805 0.3280 0.029 Uiso 1 1 calc R
C11 C 0.02060(4) 0.98055(14) 0.41251(7) 0.0209(3) Uani 1 1 d .
H11 H -0.0004 1.0464 0.4250 0.025 Uiso 1 1 calc R
C12 C 0.05787(3) 0.98318(13) 0.45214(6) 0.0173(2) Uani 1 1 d .
H12 H 0.0626 1.0516 0.4913 0.021 Uiso 1 1 calc R
C13 C 0.21509(3) 0.87907(12) 0.61405(6) 0.0147(2) Uani 1 1 d .
C14 C 0.22175(4) 0.99122(13) 0.66503(7) 0.0186(2) Uani 1 1 d .
H14 H 0.2031 1.0704 0.6665 0.022 Uiso 1 1 calc R
C15 C 0.25580(4) 0.98730(14) 0.71391(7) 0.0224(3) Uani 1 1 d .
H15 H 0.2604 1.0638 0.7489 0.027 Uiso 1 1 calc R
C16 C 0.28303(4) 0.87185(14) 0.71174(7) 0.0218(3) Uani 1 1 d .
H16 H 0.3063 0.8693 0.7452 0.026 Uiso 1 1 calc R
C17 C 0.27634(4) 0.76050(13) 0.66093(7) 0.0215(3) Uani 1 1 d .
H17 H 0.2949 0.6811 0.6597 0.026 Uiso 1 1 calc R
C18 C 0.24244(3) 0.76439(13) 0.61158(6) 0.0181(2) Uani 1 1 d .
H18 H 0.2381 0.6884 0.5762 0.022 Uiso 1 1 calc R
C19 C 0.11628(3) 0.75123(12) 0.60580(6) 0.0141(2) Uani 1 1 d .
C20 C 0.10390(3) 0.57055(12) 0.60256(6) 0.0152(2) Uani 1 1 d .
C21 C 0.13727(5) 0.27159(15) 0.56881(8) 0.0358(3) Uani 1 1 d .
H21A H 0.1149 0.2269 0.5952 0.054 Uiso 1 1 calc R
H21B H 0.1600 0.2933 0.6044 0.054 Uiso 1 1 calc R
H21C H 0.1465 0.2041 0.5308 0.054 Uiso 1 1 calc R
C22 C 0.16178(4) 0.52347(15) 0.47286(7) 0.0247(3) Uani 1 1 d .
H22A H 0.1717 0.4522 0.4372 0.037 Uiso 1 1 calc R
H22B H 0.1841 0.5499 0.5085 0.037 Uiso 1 1 calc R
H22C H 0.1521 0.6108 0.4460 0.037 Uiso 1 1 calc R
C23 C 0.07352(4) 0.40800(15) 0.46105(7) 0.0267(3) Uani 1 1 d .
H23A H 0.0641 0.4999 0.4384 0.040 Uiso 1 1 calc R
H23B H 0.0517 0.3660 0.4899 0.040 Uiso 1 1 calc R
H23C H 0.0807 0.3397 0.4218 0.040 Uiso 1 1 calc R

loop_
_atom_site_aniso_label
_atom_site_aniso_U_11
_atom_site_aniso_U_22
_atom_site_aniso_U_33
_atom_site_aniso_U_23
_atom_site_aniso_U_13
_atom_site_aniso_U_12
Si1 0.02190(17) 0.01630(17) 0.01684(17) -0.00367(12) -0.00029(12) 0.00250(12)
N1 0.0136(4) 0.0163(5) 0.0136(5) 0.0008(4) 0.0006(3) 0.0002(4)
N2 0.0139(4) 0.0155(5) 0.0131(5) 0.0005(4) 0.0004(3) 0.0011(4)
B1 0.0151(6) 0.0135(6) 0.0143(6) -0.0019(5) 0.0005(5) 0.0021(5)
B2 0.0137(6) 0.0157(6) 0.0178(6) 0.0008(5) 0.0000(5) 0.0005(5)
B3 0.0158(6) 0.0158(6) 0.0175(6) -0.0001(5) 0.0029(5) 0.0017(5)
B4 0.0183(6) 0.0173(6) 0.0128(6) -0.0011(5) 0.0011(5) 0.0005(5)
B5 0.0171(6) 0.0165(6) 0.0134(6) 0.0007(5) -0.0008(5) 0.0012(5)
B6 0.0196(6) 0.0166(6) 0.0154(6) 0.0024(5) 0.0001(5) 0.0009(5)
B7 0.0165(6) 0.0173(6) 0.0182(7) 0.0016(5) 0.0012(5) -0.0012(5)
B8 0.0167(6) 0.0177(6) 0.0191(7) 0.0016(5) 0.0037(5) 0.0007(5)
B9 0.0204(6) 0.0185(6) 0.0160(6) -0.0003(5) 0.0037(5) 0.0001(5)
B10 0.0203(6) 0.0190(6) 0.0142(6) 0.0012(5) 0.0014(5) -0.0004(5)
B11 0.0195(6) 0.0187(6) 0.0173(6) 0.0019(5) 0.0029(5) -0.0001(5)
C1 0.0156(5) 0.0143(5) 0.0151(5) -0.0020(4) 0.0026(4) 0.0018(4)
C2 0.0169(5) 0.0133(5) 0.0142(5) -0.0014(4) 0.0019(4) 0.0033(4)
C3 0.0157(5) 0.0170(6) 0.0190(6) -0.0022(4) 0.0013(4) 0.0012(4)
C4 0.0197(6) 0.0173(6) 0.0227(6) -0.0001(5) 0.0055(5) -0.0017(5)
C5 0.0243(6) 0.0188(6) 0.0178(6) 0.0031(4) 0.0044(5) 0.0016(5)
C6 0.0195(6) 0.0189(6) 0.0154(6) 0.0005(4) 0.0004(4) 0.0028(4)
C7 0.0152(5) 0.0171(5) 0.0133(5) 0.0037(4) -0.0007(4) -0.0004(4)
C8 0.0234(6) 0.0214(6) 0.0191(6) -0.0021(5) -0.0026(5) 0.0053(5)
C9 0.0307(7) 0.0249(6) 0.0222(6) -0.0053(5) -0.0085(5) 0.0016(5)
C10 0.0193(6) 0.0293(7) 0.0238(6) 0.0027(5) -0.0073(5) -0.0002(5)
C11 0.0180(6) 0.0247(6) 0.0199(6) 0.0044(5) 0.0005(5) 0.0044(5)
C12 0.0190(6) 0.0183(6) 0.0145(6) 0.0011(4) 0.0010(4) 0.0006(4)
C13 0.0129(5) 0.0179(6) 0.0134(5) 0.0021(4) 0.0006(4) -0.0012(4)
C14 0.0177(5) 0.0186(6) 0.0195(6) -0.0019(4) 0.0009(4) 0.0015(4)
C15 0.0224(6) 0.0260(6) 0.0186(6) -0.0046(5) -0.0013(5) -0.0033(5)
C16 0.0162(6) 0.0299(7) 0.0189(6) 0.0034(5) -0.0034(4) -0.0022(5)
C17 0.0170(6) 0.0228(6) 0.0245(6) 0.0037(5) 0.0004(5) 0.0037(5)
C18 0.0177(6) 0.0179(6) 0.0189(6) -0.0015(4) 0.0008(4) 0.0007(4)
C19 0.0142(5) 0.0134(5) 0.0146(5) -0.0009(4) -0.0007(4) 0.0013(4)
C20 0.0164(5) 0.0135(5) 0.0156(6) 0.0002(4) -0.0002(4) 0.0005(4)
C21 0.0580(10) 0.0214(7) 0.0278(7) -0.0045(5) -0.0005(6) 0.0146(6)
C22 0.0214(6) 0.0293(7) 0.0235(6) -0.0086(5) 0.0035(5) 0.0030(5)
C23 0.0294(7) 0.0293(7) 0.0211(6) -0.0064(5) -0.0012(5) -0.0055(5)

loop_
_atom_type_symbol
_atom_type_description
_atom_type_scat_dispersion_real
_atom_type_scat_dispersion_imag
_atom_type_scat_source
C C 0.0181 0.0091 'International Tables Vol C Tables 4.2.6.8 and 6.1.1.4'
H H 0.0000 0.0000 'International Tables Vol C Tables 4.2.6.8 and 6.1.1.4'
B B 0.0090 0.0039 'International Tables Vol C Tables 4.2.6.8 and 6.1.1.4'
N N 0.0311 0.0180 'International Tables Vol C Tables 4.2.6.8 and 6.1.1.4'
Si Si 0.2541 0.3302 'International Tables Vol C Tables 4.2.6.8 and 6.1.1.4'

loop_
_geom_angle_atom_site_label_1
_geom_angle_atom_site_label_2
_geom_angle_atom_site_label_3
_geom_angle
C23 Si1 C22 112.02(6)
C23 Si1 C21 110.70(7)
C22 Si1 C21 108.53(7)
C23 Si1 C20 108.99(6)
C22 Si1 C20 110.12(5)
C21 Si1 C20 106.33(6)
C1 N1 B1 108.41(9)
C1 N1 C7 117.69(9)
B1 N1 C7 133.67(9)
C2 N2 B1 108.04(9)
C2 N2 C13 115.79(9)
B1 N2 C13 136.17(9)
N1 B1 N2 106.01(10)
N1 B1 C19 127.30(10)
N2 B1 C19 126.24(10)
C20 B2 C19 59.22(6)
C20 B2 B7 58.88(7)
C19 B2 B7 106.19(9)
C20 B2 B8 105.95(9)
C19 B2 B8 105.59(9)
B7 B2 B8 59.98(7)
C20 B2 B3 105.95(9)
C19 B2 B3 58.34(7)
B7 B2 B3 107.65(9)
B8 B2 B3 59.93(7)
C20 B2 H2A 118.0(7)
C19 B2 H2A 119.1(7)
B7 B2 H2A 123.0(8)
B8 B2 H2A 128.4(7)
B3 B2 H2A 124.6(8)
C19 B3 B4 58.85(7)
C19 B3 B8 106.49(9)
B4 B3 B8 108.41(9)
C19 B3 B9 106.08(9)
B4 B3 B9 60.03(7)
B8 B3 B9 60.49(7)
C19 B3 B2 59.49(7)
B4 B3 B2 107.85(9)
B8 B3 B2 59.94(7)
B9 B3 B2 108.19(9)
C19 B3 H3A 116.3(7)
B4 B3 H3A 120.2(7)
B8 B3 H3A 126.6(7)
B9 B3 H3A 128.3(7)
B2 B3 H3A 118.0(7)
C19 B4 B3 58.85(7)
C19 B4 B10 106.35(9)
B3 B4 B10 108.46(9)
C19 B4 B9 106.11(9)
B3 B4 B9 60.07(7)
B10 B4 B9 60.61(7)
C19 B4 B5 59.04(7)
B3 B4 B5 107.63(9)
B10 B4 B5 60.24(7)
B9 B4 B5 108.49(9)
C19 B4 H4A 117.2(7)
B3 B4 H4A 120.2(7)
B10 B4 H4A 126.2(7)
B9 B4 H4A 127.3(7)
B5 B4 H4A 118.7(8)
C20 B5 C19 59.42(6)
C20 B5 B6 58.98(7)
C19 B5 B6 106.29(9)
C20 B5 B10 105.59(9)
C19 B5 B10 105.44(9)
B6 B5 B10 59.42(7)
C20 B5 B4 106.02(9)
C19 B5 B4 58.51(7)
B6 B5 B4 107.06(9)
B10 B5 B4 59.61(7)
C20 B5 H5A 117.5(7)
C19 B5 H5A 119.1(7)
B6 B5 H5A 122.7(8)
B10 B5 H5A 128.9(7)
B4 B5 H5A 125.4(8)
C20 B6 B10 106.32(9)
C20 B6 B7 58.90(7)
B10 B6 B7 108.81(9)
C20 B6 B11 106.07(9)
B10 B6 B11 60.71(7)
B7 B6 B11 60.21(7)
C20 B6 B5 58.87(7)
B10 B6 B5 60.46(7)
B7 B6 B5 107.84(9)
B11 B6 B5 108.75(9)
C20 B6 H6A 118.9(7)
B10 B6 H6A 124.2(7)
B7 B6 H6A 121.5(7)
B11 B6 H6A 126.6(8)
B5 B6 H6A 118.2(8)
C20 B7 B6 59.21(7)
C20 B7 B2 59.04(7)
B6 B7 B2 107.93(9)
C20 B7 B8 106.21(9)
B6 B7 B8 108.33(9)
B2 B7 B8 60.16(7)
C20 B7 B11 106.19(9)
B6 B7 B11 60.04(7)
B2 B7 B11 108.30(9)
B8 B7 B11 60.33(7)
C20 B7 H7A 116.7(8)
B6 B7 H7A 120.0(8)
B2 B7 H7A 118.4(8)
B8 B7 H7A 126.7(8)
B11 B7 H7A 127.9(8)
B7 B8 B2 59.86(7)
B7 B8 B3 107.72(9)
B2 B8 B3 60.13(7)
B7 B8 B11 59.91(7)
B2 B8 B11 107.73(9)
B3 B8 B11 107.38(9)
B7 B8 B9 107.42(9)
B2 B8 B9 107.74(9)
B3 B8 B9 59.73(7)
B11 B8 B9 59.53(7)
B7 B8 H8A 121.1(8)
B2 B8 H8A 119.2(7)
B3 B8 H8A 121.1(8)
B11 B8 H8A 124.1(7)
B9 B8 H8A 124.2(7)
B11 B9 B4 107.92(9)
B11 B9 B3 107.87(9)
B4 B9 B3 59.90(7)
B11 B9 B8 60.09(7)
B4 B9 B8 107.75(9)
B3 B9 B8 59.78(7)
B11 B9 B10 60.22(7)
B4 B9 B10 59.60(7)
B3 B9 B10 107.52(9)
B8 B9 B10 107.96(9)
B11 B9 H9A 123.6(8)
B4 B9 H9A 121.0(8)
B3 B9 H9A 119.6(8)
B8 B9 H9A 121.2(8)
B10 B9 H9A 123.7(8)
B6 B10 B4 108.04(9)
B6 B10 B5 60.12(7)
B4 B10 B5 60.16(7)
B6 B10 B11 59.90(7)
B4 B10 B11 107.45(9)
B5 B10 B11 107.84(9)
B6 B10 B9 107.47(9)
B4 B10 B9 59.79(7)
B5 B10 B9 107.77(9)
B11 B10 B9 59.45(7)
B6 B10 H10A 120.3(8)
B4 B10 H10A 122.4(8)
B5 B10 H10A 120.3(8)
B11 B10 H10A 122.5(8)
B9 B10 H10A 123.9(8)
B6 B11 B9 107.77(9)
B6 B11 B7 59.75(7)
B9 B11 B7 107.99(9)
B6 B11 B8 107.64(9)
B9 B11 B8 60.39(7)
B7 B11 B8 59.76(7)
B6 B11 B10 59.39(7)
B9 B11 B10 60.33(7)
B7 B11 B10 107.39(9)
B8 B11 B10 108.29(9)
B6 B11 H11A 120.7(8)
B9 B11 H11A 123.6(8)
B7 B11 H11A 119.9(8)
B8 B11 H11A 121.7(8)
B10 B11 H11A 123.0(8)
C6 C1 C2 121.30(10)
C6 C1 N1 130.09(10)
C2 C1 N1 108.55(10)
C3 C2 C1 121.16(11)
C3 C2 N2 129.82(10)
C1 C2 N2 108.98(10)
C2 C3 C4 117.62(10)
C2 C3 H3 121.2
C4 C3 H3 121.2
C5 C4 C3 121.16(11)
C5 C4 H4 119.4
C3 C4 H4 119.4
C6 C5 C4 121.24(11)
C6 C5 H5 119.4
C4 C5 H5 119.4
C5 C6 C1 117.50(11)
C5 C6 H6 121.2
C1 C6 H6 121.2
C12 C7 C8 120.28(10)
C12 C7 N1 119.21(10)
C8 C7 N1 120.42(10)
C7 C8 C9 119.57(11)
C7 C8 H8 120.2
C9 C8 H8 120.2
C10 C9 C8 120.17(12)
C10 C9 H9 119.9
C8 C9 H9 119.9
C11 C10 C9 119.90(11)
C11 C10 H10 120.1
C9 C10 H10 120.1
C10 C11 C12 120.27(11)
C10 C11 H11 119.9
C12 C11 H11 119.9
C7 C12 C11 119.77(11)
C7 C12 H12 120.1
C11 C12 H12 120.1
C18 C13 C14 120.12(10)
C18 C13 N2 119.55(10)
C14 C13 N2 119.82(10)
C13 C14 C15 119.75(11)
C13 C14 H14 120.1
C15 C14 H14 120.1
C16 C15 C14 120.09(11)
C16 C15 H15 120.0
C14 C15 H15 120.0
C17 C16 C15 120.04(11)
C17 C16 H16 120.0
C15 C16 H16 120.0
C16 C17 C18 120.08(11)
C16 C17 H17 120.0
C18 C17 H17 120.0
C13 C18 C17 119.92(11)
C13 C18 H18 120.0
C17 C18 H18 120.0
B1 C19 C20 125.92(9)
B1 C19 B4 115.82(9)
C20 C19 B4 109.74(8)
B1 C19 B3 116.37(9)
C20 C19 B3 109.58(8)
B4 C19 B3 62.30(7)
B1 C19 B5 119.63(9)
C20 C19 B5 60.20(7)
B4 C19 B5 62.44(7)
B3 C19 B5 113.17(9)
B1 C19 B2 120.85(9)
C20 C19 B2 59.95(7)
B4 C19 B2 112.80(9)
B3 C19 B2 62.17(7)
B5 C19 B2 111.51(9)
C19 C20 B7 109.98(8)
C19 C20 B5 60.38(7)
B7 C20 B5 112.96(9)
C19 C20 B6 109.55(8)
B7 C20 B6 61.89(7)
B5 C20 B6 62.15(7)
C19 C20 B2 60.82(7)
B7 C20 B2 62.08(7)
B5 C20 B2 112.40(9)
B6 C20 B2 112.57(9)
C19 C20 Si1 123.27(7)
B7 C20 Si1 118.07(8)
B5 C20 Si1 119.26(7)
B6 C20 Si1 118.46(7)
B2 C20 Si1 119.17(7)
Si1 C21 H21A 109.5
Si1 C21 H21B 109.5
H21A C21 H21B 109.5
Si1 C21 H21C 109.5
H21A C21 H21C 109.5
H21B C21 H21C 109.5
Si1 C22 H22A 109.5
Si1 C22 H22B 109.5
H22A C22 H22B 109.5
Si1 C22 H22C 109.5
H22A C22 H22C 109.5
H22B C22 H22C 109.5
Si1 C23 H23A 109.5
Si1 C23 H23B 109.5
H23A C23 H23B 109.5
Si1 C23 H23C 109.5
H23A C23 H23C 109.5
H23B C23 H23C 109.5

loop_
_geom_bond_atom_site_label_1
_geom_bond_atom_site_label_2
_geom_bond_distance
Si1 C23 1.8537(13)
Si1 C22 1.8557(13)
Si1 C21 1.8554(14)
Si1 C20 1.9220(12)
N1 C1 1.4021(14)
N1 B1 1.4355(15)
N1 C7 1.4374(14)
N2 C2 1.4021(14)
N2 B1 1.4392(15)
N2 C13 1.4406(13)
B1 C19 1.5954(16)
B2 C20 1.7196(16)
B2 C19 1.7345(16)
B2 B7 1.7720(18)
B2 B8 1.7772(18)
B2 B3 1.7806(18)
B2 H2A 1.071(13)
B3 C19 1.7137(16)
B3 B4 1.7730(18)
B3 B8 1.7770(18)
B3 B9 1.7760(18)
B3 H3A 1.093(14)
B4 C19 1.7138(16)
B4 B10 1.7718(18)
B4 B9 1.7753(18)
B4 B5 1.7817(18)
B4 H4A 1.061(14)
B5 C20 1.7203(16)
B5 C19 1.7234(16)
B5 B6 1.7770(18)
B5 B10 1.7831(18)
B5 H5A 1.070(14)
B6 C20 1.7222(17)
B6 B10 1.7645(19)
B6 B7 1.7684(18)
B6 B11 1.7737(19)
B6 H6A 1.078(15)
B7 C20 1.7167(17)
B7 B8 1.7740(18)
B7 B11 1.7767(19)
B7 H7A 1.060(15)
B8 B11 1.7841(19)
B8 B9 1.7895(19)
B8 H8A 1.093(14)
B9 B11 1.7740(19)
B9 B10 1.7899(19)
B9 H9A 1.093(15)
B10 B11 1.7881(18)
B10 H10A 1.094(14)
B11 H11A 1.099(14)
C1 C6 1.3859(16)
C1 C2 1.3939(15)
C2 C3 1.3869(16)
C3 C4 1.3897(17)
C3 H3 0.9500
C4 C5 1.3911(17)
C4 H4 0.9500
C5 C6 1.3909(17)
C5 H5 0.9500
C6 H6 0.9500
C7 C12 1.3849(16)
C7 C8 1.3860(16)
C8 C9 1.3898(17)
C8 H8 0.9500
C9 C10 1.3842(18)
C9 H9 0.9500
C10 C11 1.3823(18)
C10 H10 0.9500
C11 C12 1.3851(16)
C11 H11 0.9500
C12 H12 0.9500
C13 C18 1.3835(16)
C13 C14 1.3881(16)
C14 C15 1.3884(16)
C14 H14 0.9500
C15 C16 1.3860(18)
C15 H15 0.9500
C16 C17 1.3808(18)
C16 H16 0.9500
C17 C18 1.3899(16)
C17 H17 0.9500
C18 H18 0.9500
C19 C20 1.7068(15)
C21 H21A 0.9800
C21 H21B 0.9800
C21 H21C 0.9800
C22 H22A 0.9800
C22 H22B 0.9800
C22 H22C 0.9800
C23 H23A 0.9800
C23 H23B 0.9800
C23 H23C 0.9800
